data_7225333
loop_
_publ_author_name
'Manna, Utsab'
'Nayak, Biswajit'
'Hoque, Md. Najbul'
'Das, Gopal'

_publ_section_title
;
 Influence of the cavity dimension on encapsulation of halides within the
 capsular assembly and side-cleft recognition of a sulfate--water cluster
 assisted by polyammonium tripodal receptors
;
_journal_issue 26
_journal_name_full CrystEngComm
_journal_page_first 5036
_journal_paper_doi 10.1039/C6CE00220J
_journal_volume 18
_journal_year 2016
_chemical_formula_moiety 'C27 H36 Br3 N4, 7(F)'
_chemical_formula_sum 'C27 H36 Br3 F7 N4'
_chemical_formula_weight 789.30
_space_group_crystal_system trigonal
_space_group_IT_number 146
_space_group_name_Hall 'R 3'
_space_group_name_H-M_alt 'R 3'
_symmetry_space_group_name_Hall 'R 3'
_symmetry_space_group_name_H-M 'R 3 :H'
_atom_sites_solution_hydrogens geom
_audit_block_doi 10.5517/cc1kn85n
_audit_creation_method SHELXL-2014/7
_audit_update_record
;
2016-05-19 deposited with the CCDC.
2016-05-20 downloaded from the CCDC.
;
_cell_angle_alpha 90
_cell_angle_beta 90
_cell_angle_gamma 120
_cell_formula_units_Z 3
_cell_length_a 15.1064(3)
_cell_length_b 15.1064(3)
_cell_length_c 12.4344(5)
_cell_measurement_reflns_used 3711
_cell_measurement_temperature 298(2)
_cell_measurement_theta_max 23.00
_cell_measurement_theta_min 2.70
_cell_volume 2457.41(12)
_computing_cell_refinement 'Bruker SMART'
_computing_data_collection 'Bruker SMART'
_computing_data_reduction 'Bruker SAINT'
_computing_molecular_graphics 'Bruker SHELXTL'
_computing_publication_material 'Bruker SHELXTL'
_computing_structure_refinement 'SHELXL-2014/7 (Sheldrick, 2014)'
_diffrn_ambient_temperature 298(2)
_diffrn_measured_fraction_theta_full 1.000
_diffrn_measured_fraction_theta_max 0.994
_diffrn_measurement_device_type 'CCD area detector'
_diffrn_measurement_method 'phi and omega scans'
_diffrn_radiation_type MoK\a
_diffrn_radiation_wavelength 0.71073
_diffrn_reflns_av_R_equivalents 0.1634
_diffrn_reflns_av_unetI/netI 0.0996
_diffrn_reflns_Laue_measured_fraction_full 1.000
_diffrn_reflns_Laue_measured_fraction_max 0.994
_diffrn_reflns_limit_h_max 18
_diffrn_reflns_limit_h_min -20
_diffrn_reflns_limit_k_max 20
_diffrn_reflns_limit_k_min -19
_diffrn_reflns_limit_l_max 16
_diffrn_reflns_limit_l_min -16
_diffrn_reflns_number 13573
_diffrn_reflns_point_group_measured_fraction_full 0.997
_diffrn_reflns_point_group_measured_fraction_max 0.967
_diffrn_reflns_theta_full 25.242
_diffrn_reflns_theta_max 28.505
_diffrn_reflns_theta_min 2.260
_diffrn_source 'fine-focus sealed tube'
_exptl_absorpt_coefficient_mu 3.757
_exptl_absorpt_correction_type multi-scan
_exptl_absorpt_process_details SADABS
_exptl_crystal_colour 'whitish yellow'
_exptl_crystal_density_diffrn 1.600
_exptl_crystal_density_method 'not measured'
_exptl_crystal_description block
_exptl_crystal_F_000 1182.0
_exptl_crystal_size_max 0.29
_exptl_crystal_size_mid 0.24
_exptl_crystal_size_min 0.20
_exptl_transmission_factor_max 0.472
_exptl_transmission_factor_min 0.352
_refine_diff_density_max 0.481
_refine_diff_density_min -0.439
_refine_diff_density_rms 0.065
_refine_ls_abs_structure_details
;
 Flack x determined using 673 quotients [(I+)-(I-)]/[(I+)+(I-)]
 (Parsons, Flack and Wagner, Acta Cryst. B69 (2013) 249-259).
;
_refine_ls_abs_structure_Flack 0.010(19)
_refine_ls_extinction_method none
_refine_ls_goodness_of_fit_ref 0.891
_refine_ls_hydrogen_treatment constr
_refine_ls_matrix_type full
_refine_ls_number_parameters 124
_refine_ls_number_reflns 2681
_refine_ls_number_restraints 1
_refine_ls_restrained_S_all 0.891
_refine_ls_R_factor_all 0.0937
_refine_ls_R_factor_gt 0.0514
_refine_ls_shift/su_max 0.006
_refine_ls_shift/su_mean 0.001
_refine_ls_structure_factor_coef Fsqd
_refine_ls_weighting_details 'w=1/[\s^2^(Fo^2^)+(0.0659P)^2^] where P=(Fo^2^+2Fc^2^)/3'
_refine_ls_weighting_scheme calc
_refine_ls_wR_factor_gt 0.1164
_refine_ls_wR_factor_ref 0.1319
_reflns_Friedel_coverage 0.947
_reflns_Friedel_fraction_full 0.995
_reflns_Friedel_fraction_max 0.941
_reflns_number_gt 1648
_reflns_number_total 2681
_reflns_threshold_expression 'I > 2\s(I)'
_cod_data_source_file c6ce00220j2.cif
_cod_data_source_block L2H3_F3
_cod_depositor_comments 'Adding full bibliography for 7225330--7225335.cif.'
_cod_original_cell_volume 2457.41(16)
_cod_database_code 7225333
_shelx_shelxl_version_number 2014/7
_shelx_space_group_comment
;
The symmetry employed for this shelxl refinement is uniquely defined
by the following loop, which should always be used as a source of
symmetry information in preference to the above space-group names.
They are only intended as comments.
;

loop_
_space_group_symop_operation_xyz
'x, y, z'
'-y, x-y, z'
'-x+y, -x, z'
'x+2/3, y+1/3, z+1/3'
'-y+2/3, x-y+1/3, z+1/3'
'-x+y+2/3, -x+1/3, z+1/3'
'x+1/3, y+2/3, z+2/3'
'-y+1/3, x-y+2/3, z+2/3'
'-x+y+1/3, -x+2/3, z+2/3'

loop_
_atom_site_label
_atom_site_type_symbol
_atom_site_fract_x
_atom_site_fract_y
_atom_site_fract_z
_atom_site_U_iso_or_equiv
_atom_site_adp_type
_atom_site_occupancy
_atom_site_site_symmetry_order
_atom_site_calc_flag
_atom_site_refinement_flags_posn
_atom_site_refinement_flags_adp
_atom_site_refinement_flags_occupancy
Br1 Br 0.22131(7) 0.08943(7) 0.24759(5) 0.0648(3) Uani 1 1 d . . .
F1 F 0.0000 0.0000 0.6959(4) 0.0426(17) Uani 1 3 d S T P
F2 F 0.2821(6) 0.0520(6) 0.8084(5) 0.097(2) Uani 1 1 d . . .
F3 F 0.2713(6) 0.9177(5) 0.6777(5) 0.093(2) Uani 1 1 d . . .
N1 N 0.0000 0.0000 0.9382(7) 0.042(3) Uani 1 3 d S T P
C1 C 0.1018(7) 0.0772(7) 0.9725(5) 0.051(2) Uani 1 1 d . . .
H1B H 0.1451 0.0468 0.9760 0.061 Uiso 1 1 calc R U .
H1A H 0.0978 0.1003 1.0442 0.061 Uiso 1 1 calc R U .
C2 C 0.1500(7) 0.1681(7) 0.8977(5) 0.051(2) Uani 1 1 d . . .
H2A H 0.1057 0.1973 0.8922 0.061 Uiso 1 1 calc R U .
H2B H 0.2146 0.2199 0.9277 0.061 Uiso 1 1 calc R U .
N2 N 0.1678(5) 0.1398(5) 0.7877(4) 0.0440(15) Uani 1 1 d . . .
H2D H 0.2062 0.1105 0.7931 0.053 Uiso 1 1 calc R U .
H2C H 0.1081 0.0942 0.7592 0.053 Uiso 1 1 calc R U .
C3 C 0.2192(7) 0.2297(6) 0.7148(6) 0.050(2) Uani 1 1 d . . .
H3B H 0.2885 0.2747 0.7395 0.060 Uiso 1 1 calc R U .
H3A H 0.1830 0.2676 0.7165 0.060 Uiso 1 1 calc R U .
C4 C 0.2215(7) 0.1961(7) 0.6003(6) 0.0474(19) Uani 1 1 d . . .
C5 C 0.2986(7) 0.1806(7) 0.5632(6) 0.054(2) Uani 1 1 d . . .
H5 H 0.3515 0.1915 0.6094 0.065 Uiso 1 1 calc R U .
C6 C 0.2995(7) 0.1494(8) 0.4596(6) 0.056(2) Uani 1 1 d . . .
H6 H 0.3529 0.1406 0.4357 0.067 Uiso 1 1 calc R U .
C7 C 0.2204(7) 0.1315(6) 0.3918(5) 0.0469(19) Uani 1 1 d . . .
C8 C 0.1420(7) 0.1466(7) 0.4255(6) 0.053(2) Uani 1 1 d . . .
H8 H 0.0899 0.1360 0.3784 0.063 Uiso 1 1 calc R U .
C9 C 0.1416(6) 0.1777(7) 0.5303(6) 0.0506(19) Uani 1 1 d . . .
H9 H 0.0880 0.1864 0.5541 0.061 Uiso 1 1 calc R U .

loop_
_atom_site_aniso_label
_atom_site_aniso_U_11
_atom_site_aniso_U_22
_atom_site_aniso_U_33
_atom_site_aniso_U_23
_atom_site_aniso_U_13
_atom_site_aniso_U_12
Br1 0.0687(7) 0.0731(7) 0.0403(3) -0.0013(4) 0.0017(4) 0.0262(6)
F1 0.048(3) 0.048(3) 0.031(3) 0.000 0.000 0.0241(13)
F2 0.135(6) 0.122(5) 0.079(3) 0.003(4) -0.009(4) 0.098(5)
F3 0.110(5) 0.087(5) 0.073(4) -0.006(3) 0.002(3) 0.044(4)
N1 0.051(4) 0.051(4) 0.024(4) 0.000 0.000 0.026(2)
C1 0.057(5) 0.061(5) 0.032(3) -0.007(3) -0.007(3) 0.027(4)
C2 0.054(5) 0.049(5) 0.042(4) -0.014(3) -0.005(4) 0.020(4)
N2 0.047(4) 0.043(4) 0.038(3) -0.004(2) -0.007(3) 0.020(3)
C3 0.062(5) 0.038(4) 0.047(4) 0.003(3) 0.005(4) 0.022(4)
C4 0.045(5) 0.048(5) 0.046(4) 0.006(3) -0.005(4) 0.021(4)
C5 0.042(5) 0.076(6) 0.049(4) 0.001(4) -0.005(3) 0.034(5)
C6 0.054(6) 0.078(6) 0.049(4) 0.003(4) 0.002(4) 0.042(5)
C7 0.051(5) 0.049(5) 0.036(3) 0.003(3) 0.002(4) 0.022(4)
C8 0.045(5) 0.064(5) 0.047(4) 0.011(4) -0.002(3) 0.026(4)
C9 0.043(5) 0.059(5) 0.054(4) 0.007(4) 0.006(4) 0.029(4)

loop_
_atom_type_symbol
_atom_type_description
_atom_type_scat_dispersion_real
_atom_type_scat_dispersion_imag
_atom_type_scat_source
C C 0.0033 0.0016 'International Tables Vol C Tables 4.2.6.8 and 6.1.1.4'
H H 0.0000 0.0000 'International Tables Vol C Tables 4.2.6.8 and 6.1.1.4'
O O 0.0106 0.0060 'International Tables Vol C Tables 4.2.6.8 and 6.1.1.4'
F F 0.0171 0.0103 'International Tables Vol C Tables 4.2.6.8 and 6.1.1.4'
Br Br -0.2901 2.4595 'International Tables Vol C Tables 4.2.6.8 and 6.1.1.4'
N N 0.0061 0.0033 'International Tables Vol C Tables 4.2.6.8 and 6.1.1.4'

loop_
_geom_angle_atom_site_label_1
_geom_angle_atom_site_label_2
_geom_angle_atom_site_label_3
_geom_angle
_geom_angle_site_symmetry_1
_geom_angle_site_symmetry_3
C1 N1 C1 111.8(4) 3 2
C1 N1 C1 111.8(4) 3 .
C1 N1 C1 111.8(4) 2 .
N1 C1 C2 112.6(6) . .
N2 C2 C1 112.1(7) . .
C3 N2 C2 112.4(6) . .
N2 C3 C4 110.7(6) . .
C5 C4 C9 118.5(7) . .
C5 C4 C3 122.4(7) . .
C9 C4 C3 119.2(8) . .
C6 C5 C4 121.8(7) . .
C5 C6 C7 119.1(8) . .
C6 C7 C8 120.9(7) . .
C6 C7 Br1 119.6(6) . .
C8 C7 Br1 119.5(6) . .
C7 C8 C9 119.5(7) . .
C8 C9 C4 120.1(8) . .

loop_
_geom_bond_atom_site_label_1
_geom_bond_atom_site_label_2
_geom_bond_distance
_geom_bond_site_symmetry_2
Br1 C7 1.904(7) .
N1 C1 1.454(9) 3
N1 C1 1.454(8) 2
N1 C1 1.454(9) .
C1 C2 1.511(12) .
C2 N2 1.498(9) .
N2 C3 1.489(10) .
C3 C4 1.517(10) .
C4 C5 1.376(12) .
C4 C9 1.400(11) .
C5 C6 1.373(11) .
C6 C7 1.374(12) .
C7 C8 1.379(12) .
C8 C9 1.386(11) .
